data_4076719
loop_
_publ_author_name
'Hevia, Eva'
'P\'erez, Julio'
'Riera, Luc\'ia'
'Riera, V\'ictor'
'Miguel, Daniel'

_publ_section_title
;
 Reactive Alkoxide Complexes of Groups 6 and 7 Metals
;
_journal_issue 9
_journal_name_full Organometallics
_journal_page_first 1750
_journal_paper_doi 10.1021/om010977s
_journal_volume 21
_journal_year 2002
_chemical_formula_sum 'C24 H22 Mo N2 O7'
_chemical_formula_weight 546.38
_chemical_name_systematic
; 
 ? 
;
_space_group_IT_number 2
_symmetry_cell_setting triclinic
_symmetry_space_group_name_Hall '-P 1'
_symmetry_space_group_name_H-M 'P -1'
_atom_sites_solution_hydrogens geom
_atom_sites_solution_primary direct
_atom_sites_solution_secondary difmap
_audit_creation_method SHELXL-97
_cell_angle_alpha 74.658(4)
_cell_angle_beta 73.658(4)
_cell_angle_gamma 63.303(4)
_cell_formula_units_Z 2
_cell_length_a 10.198(2)
_cell_length_b 10.487(3)
_cell_length_c 13.233(3)
_cell_measurement_temperature 295(2)
_cell_volume 1197.4(5)
_computing_cell_refinement 'Bruker SMART'
_computing_data_collection 'Bruker SMART'
_computing_data_reduction 'Bruker SHELXTL'
_computing_molecular_graphics 'Bruker SHELXTL'
_computing_publication_material 'Bruker SHELXTL'
_computing_structure_refinement 'SHELXL-97 (Sheldrick, 1997)'
_computing_structure_solution 'SHELXS-97 (Sheldrick, 1990)'
_diffrn_ambient_temperature 295(2)
_diffrn_measured_fraction_theta_full 0.987
_diffrn_measured_fraction_theta_max 0.987
_diffrn_measurement_device_type 'CCD area detector'
_diffrn_measurement_method 'phi and omega scans'
_diffrn_radiation_monochromator graphite
_diffrn_radiation_source 'fine-focus sealed tube'
_diffrn_radiation_type MoK\a
_diffrn_radiation_wavelength 0.71073
_diffrn_reflns_av_R_equivalents 0.0280
_diffrn_reflns_av_sigmaI/netI 0.0260
_diffrn_reflns_limit_h_max 11
_diffrn_reflns_limit_h_min -9
_diffrn_reflns_limit_k_max 10
_diffrn_reflns_limit_k_min -11
_diffrn_reflns_limit_l_max 13
_diffrn_reflns_limit_l_min -14
_diffrn_reflns_number 5377
_diffrn_reflns_theta_full 23.38
_diffrn_reflns_theta_max 23.38
_diffrn_reflns_theta_min 1.62
_exptl_absorpt_coefficient_mu 0.594
_exptl_absorpt_correction_T_max 1.0000
_exptl_absorpt_correction_T_min 0.5217
_exptl_absorpt_correction_type SADABS
_exptl_crystal_colour red
_exptl_crystal_density_diffrn 1.515
_exptl_crystal_density_method 'not measured'
_exptl_crystal_description wedge
_exptl_crystal_F_000 556
_exptl_crystal_size_max 0.18
_exptl_crystal_size_mid 0.32
_exptl_crystal_size_min 0.41
_refine_diff_density_max 1.346
_refine_diff_density_min -1.112
_refine_diff_density_rms 0.124
_refine_ls_extinction_method none
_refine_ls_goodness_of_fit_ref 1.096
_refine_ls_hydrogen_treatment mixed
_refine_ls_matrix_type full
_refine_ls_number_parameters 310
_refine_ls_number_reflns 3446
_refine_ls_number_restraints 0
_refine_ls_restrained_S_all 1.096
_refine_ls_R_factor_all 0.0638
_refine_ls_R_factor_gt 0.0586
_refine_ls_shift/su_max 0.001
_refine_ls_shift/su_mean 0.000
_refine_ls_structure_factor_coef Fsqd
_refine_ls_weighting_details 'calc w=1/[\s^2^(Fo^2^)+(0.0963P)^2^+2.2855P] where P=(Fo^2^+2Fc^2^)/3'
_refine_ls_weighting_scheme calc
_refine_ls_wR_factor_gt 0.1448
_refine_ls_wR_factor_ref 0.1536
_reflns_number_gt 3100
_reflns_number_total 3446
_reflns_threshold_expression >2sigma(I)
_cod_data_source_file om010977s.cif
_cod_data_source_block Reactive_Compound_7
_cod_depositor_comments
;
The following automatic conversions were performed:

'_symmetry_cell_setting' value 'Triclinic' changed to 'triclinic'
according to /home/saulius/struct/CIF-dictionaries/cif_core.dic
dictionary named 'cif_core.dic' version 2.4.1 from 2010-06-29.

Automatic conversion script
Id: cif_fix_values 1715 2011-07-08 13:25:40Z adriana 
;
_cod_original_sg_symbol_H-M P-1
_cod_database_code 4076719

loop_
_symmetry_equiv_pos_as_xyz
'x, y, z'
'-x, -y, -z'

loop_
_atom_site_label
_atom_site_type_symbol
_atom_site_fract_x
_atom_site_fract_y
_atom_site_fract_z
_atom_site_U_iso_or_equiv
_atom_site_adp_type
_atom_site_occupancy
_atom_site_symmetry_multiplicity
_atom_site_calc_flag
_atom_site_refinement_flags
Mo1 Mo 0.78460(5) 0.64799(4) 0.73081(3) 0.0402(2) Uani 1 1 d .
N1 N 1.0245(5) 0.5870(4) 0.7368(3) 0.0406(10) Uani 1 1 d .
N2 N 0.8745(5) 0.7728(4) 0.5824(3) 0.0413(10) Uani 1 1 d .
C1 C 0.7128(6) 0.5610(6) 0.8747(5) 0.0488(13) Uani 1 1 d .
O1 O 0.6688(6) 0.5085(5) 0.9588(4) 0.0732(13) Uani 1 1 d .
C2 C 0.5695(7) 0.7317(6) 0.7287(5) 0.0519(14) Uani 1 1 d .
O2 O 0.4416(5) 0.7775(6) 0.7298(5) 0.0791(14) Uani 1 1 d .
O3 O 0.8410(5) 0.7219(5) 0.9699(3) 0.0660(11) Uani 1 1 d .
O4 O 0.9460(4) 0.8558(5) 0.8423(3) 0.0566(10) Uani 1 1 d .
O5 O 0.5998(5) 1.2183(5) 0.7902(3) 0.0642(11) Uani 1 1 d .
O6 O 0.6478(5) 1.0562(4) 0.9369(3) 0.0588(10) Uani 1 1 d .
O7 O 0.5639(5) 1.0177(4) 0.7069(3) 0.0586(10) Uani 1 1 d .
C3 C 0.8762(8) 0.3951(6) 0.7421(5) 0.0627(16) Uani 1 1 d .
H3A H 0.7831 0.4071 0.7847 0.075 Uiso 1 1 calc R
H3B H 0.9627 0.3356 0.7696 0.075 Uiso 1 1 calc R
C4 C 0.8864(7) 0.4666(6) 0.6364(5) 0.0541(14) Uani 1 1 d .
H4 H 0.9833 0.4469 0.5879 0.065 Uiso 1 1 calc R
C5 C 0.7536(7) 0.5539(7) 0.5998(5) 0.0584(15) Uani 1 1 d .
H5A H 0.6626 0.5630 0.6449 0.070 Uiso 1 1 calc R
H5B H 0.7556 0.6032 0.5301 0.070 Uiso 1 1 calc R
C6 C 0.7434(5) 0.8364(5) 0.8069(4) 0.0383(11) Uani 1 1 d .
C7 C 0.6465(6) 0.9727(6) 0.7881(4) 0.0436(12) Uani 1 1 d .
C8 C 0.8408(6) 0.7999(6) 0.8853(4) 0.0452(12) Uani 1 1 d .
C9 C 0.6302(5) 1.0934(6) 0.8340(4) 0.0429(12) Uani 1 1 d .
C10 C 1.0501(8) 0.8256(9) 0.9091(7) 0.087(2) Uani 1 1 d .
H10A H 0.9962 0.8458 0.9793 0.130 Uiso 1 1 calc R
H10B H 1.1050 0.8853 0.8790 0.130 Uiso 1 1 calc R
H10C H 1.1182 0.7256 0.9135 0.130 Uiso 1 1 calc R
C11 C 0.6408(10) 1.1668(8) 0.9882(6) 0.081(2) Uani 1 1 d .
H11A H 0.7207 1.1966 0.9519 0.122 Uiso 1 1 calc R
H11B H 0.6504 1.1280 1.0614 0.122 Uiso 1 1 calc R
H11C H 0.5467 1.2485 0.9852 0.122 Uiso 1 1 calc R
C12 C 0.4081(8) 1.1084(8) 0.7335(7) 0.087(2) Uani 1 1 d .
H12A H 0.3869 1.1328 0.8030 0.130 Uiso 1 1 calc R
H12B H 0.3496 1.0578 0.7335 0.130 Uiso 1 1 calc R
H12C H 0.3837 1.1952 0.6818 0.130 Uiso 1 1 calc R
C21 C 1.0983(6) 0.5001(5) 0.8160(4) 0.0460(12) Uani 1 1 d .
H21 H 1.0459 0.4624 0.8765 0.055 Uiso 1 1 calc R
C22 C 1.2479(6) 0.4638(6) 0.8122(4) 0.0498(13) Uani 1 1 d .
H22 H 1.2937 0.4023 0.8687 0.060 Uiso 1 1 calc R
C23 C 1.3275(6) 0.5186(6) 0.7253(5) 0.0534(14) Uani 1 1 d .
H23 H 1.4279 0.4947 0.7223 0.064 Uiso 1 1 calc R
C24 C 1.2570(6) 0.6118(6) 0.6396(4) 0.0464(12) Uani 1 1 d .
C25 C 1.1041(5) 0.6446(5) 0.6495(4) 0.0375(11) Uani 1 1 d .
C26 C 1.0237(6) 0.7427(5) 0.5673(4) 0.0388(11) Uani 1 1 d .
C27 C 1.0995(6) 0.8047(6) 0.4751(4) 0.0451(12) Uani 1 1 d .
C28 C 1.0156(7) 0.9043(6) 0.3981(4) 0.0540(14) Uani 1 1 d .
H28 H 1.0609 0.9486 0.3372 0.065 Uiso 1 1 calc R
C29 C 0.8668(7) 0.9349(6) 0.4143(4) 0.0570(15) Uani 1 1 d .
H29 H 0.8102 0.9999 0.3640 0.068 Uiso 1 1 calc R
C30 C 0.8002(7) 0.8689(6) 0.5063(4) 0.0533(14) Uani 1 1 d .
H30 H 0.6985 0.8925 0.5158 0.064 Uiso 1 1 calc R
C31 C 1.3314(7) 0.6752(7) 0.5445(5) 0.0564(14) Uani 1 1 d .
H31 H 1.4326 0.6527 0.5366 0.068 Uiso 1 1 calc R
C32 C 1.2567(7) 0.7673(7) 0.4660(5) 0.0556(15) Uani 1 1 d .
H32 H 1.3075 0.8068 0.4054 0.067 Uiso 1 1 calc R

loop_
_atom_site_aniso_label
_atom_site_aniso_U_11
_atom_site_aniso_U_22
_atom_site_aniso_U_33
_atom_site_aniso_U_23
_atom_site_aniso_U_13
_atom_site_aniso_U_12
Mo1 0.0479(3) 0.0416(3) 0.0423(3) -0.0132(2) -0.0097(2) -0.0236(2)
N1 0.050(2) 0.038(2) 0.038(2) -0.0088(18) -0.0096(19) -0.020(2)
N2 0.049(2) 0.039(2) 0.043(2) -0.0115(18) -0.0165(19) -0.0175(19)
C1 0.053(3) 0.046(3) 0.058(4) -0.021(3) -0.006(3) -0.025(3)
O1 0.093(3) 0.082(3) 0.056(3) -0.009(2) 0.001(2) -0.055(3)
C2 0.058(4) 0.056(3) 0.058(3) -0.026(3) -0.010(3) -0.028(3)
O2 0.052(3) 0.084(3) 0.118(4) -0.036(3) -0.024(3) -0.026(2)
O3 0.099(3) 0.063(3) 0.047(2) 0.003(2) -0.030(2) -0.039(2)
O4 0.062(2) 0.070(3) 0.057(2) -0.0114(19) -0.0240(19) -0.035(2)
O5 0.088(3) 0.052(3) 0.065(3) -0.010(2) -0.027(2) -0.032(2)
O6 0.086(3) 0.048(2) 0.049(2) -0.0128(18) -0.018(2) -0.027(2)
O7 0.068(3) 0.052(2) 0.064(2) -0.0158(19) -0.031(2) -0.018(2)
C3 0.079(4) 0.047(3) 0.070(4) -0.019(3) -0.013(3) -0.028(3)
C4 0.067(4) 0.047(3) 0.062(4) -0.029(3) -0.006(3) -0.027(3)
C5 0.072(4) 0.067(4) 0.056(3) -0.029(3) -0.010(3) -0.036(3)
C6 0.048(3) 0.039(3) 0.040(3) -0.008(2) -0.017(2) -0.021(2)
C7 0.050(3) 0.050(3) 0.040(3) -0.007(2) -0.016(2) -0.023(3)
C8 0.058(3) 0.041(3) 0.042(3) -0.011(2) -0.014(2) -0.020(2)
C9 0.038(3) 0.043(3) 0.049(3) 0.006(2) -0.020(2) -0.018(2)
C10 0.081(5) 0.102(6) 0.107(6) -0.031(5) -0.048(4) -0.037(4)
C11 0.119(6) 0.070(4) 0.076(5) -0.037(4) -0.027(4) -0.038(4)
C12 0.074(5) 0.065(4) 0.137(7) -0.020(5) -0.059(5) -0.017(4)
C21 0.061(3) 0.039(3) 0.039(3) -0.003(2) -0.012(2) -0.022(3)
C22 0.054(3) 0.044(3) 0.053(3) -0.007(2) -0.020(3) -0.016(3)
C23 0.048(3) 0.052(3) 0.064(4) -0.009(3) -0.022(3) -0.018(3)
C24 0.055(3) 0.045(3) 0.052(3) -0.015(2) -0.012(2) -0.026(3)
C25 0.045(3) 0.035(3) 0.041(3) -0.015(2) -0.010(2) -0.019(2)
C26 0.053(3) 0.036(3) 0.037(3) -0.011(2) -0.011(2) -0.022(2)
C27 0.066(3) 0.043(3) 0.037(3) -0.013(2) -0.007(2) -0.029(3)
C28 0.088(4) 0.047(3) 0.040(3) -0.006(2) -0.014(3) -0.038(3)
C29 0.085(4) 0.052(3) 0.043(3) -0.005(3) -0.027(3) -0.029(3)
C30 0.062(3) 0.060(3) 0.048(3) -0.011(3) -0.023(3) -0.024(3)
C31 0.059(3) 0.059(4) 0.061(4) -0.009(3) -0.011(3) -0.032(3)
C32 0.072(4) 0.063(4) 0.051(3) -0.018(3) 0.001(3) -0.046(3)

loop_
_atom_type_symbol
_atom_type_description
_atom_type_scat_dispersion_real
_atom_type_scat_dispersion_imag
_atom_type_scat_source
C C 0.0033 0.0016 'International Tables Vol C Tables 4.2.6.8 and 6.1.1.4'
H H 0.0000 0.0000 'International Tables Vol C Tables 4.2.6.8 and 6.1.1.4'
N N 0.0061 0.0033 'International Tables Vol C Tables 4.2.6.8 and 6.1.1.4'
O O 0.0106 0.0060 'International Tables Vol C Tables 4.2.6.8 and 6.1.1.4'
Mo Mo -1.6832 0.6857 'International Tables Vol C Tables 4.2.6.8 and 6.1.1.4'

loop_
_geom_angle_atom_site_label_1
_geom_angle_atom_site_label_2
_geom_angle_atom_site_label_3
_geom_angle
C2 Mo1 C1 80.5(2)
C2 Mo1 C4 105.0(2)
C1 Mo1 C4 103.7(2)
C2 Mo1 N1 170.98(19)
C1 Mo1 N1 101.63(19)
C4 Mo1 N1 83.13(19)
C2 Mo1 N2 102.9(2)
C1 Mo1 N2 169.20(18)
C4 Mo1 N2 85.45(19)
N1 Mo1 N2 73.43(15)
C2 Mo1 C6 88.5(2)
C1 Mo1 C6 86.63(19)
C4 Mo1 C6 164.0(2)
N1 Mo1 C6 82.88(16)
N2 Mo1 C6 83.25(16)
C2 Mo1 C3 108.1(2)
C1 Mo1 C3 69.8(2)
C4 Mo1 C3 35.3(2)
N1 Mo1 C3 80.8(2)
N2 Mo1 C3 117.90(19)
C6 Mo1 C3 147.7(2)
C2 Mo1 C5 72.4(2)
C1 Mo1 C5 110.2(2)
C4 Mo1 C5 35.0(2)
N1 Mo1 C5 114.44(19)
N2 Mo1 C5 80.62(19)
C6 Mo1 C5 151.4(2)
C3 Mo1 C5 60.6(2)
C21 N1 C25 116.8(4)
C21 N1 Mo1 127.1(3)
C25 N1 Mo1 116.1(3)
C30 N2 C26 116.8(5)
C30 N2 Mo1 127.6(4)
C26 N2 Mo1 115.6(3)
O1 C1 Mo1 178.6(5)
O2 C2 Mo1 177.8(6)
C8 O4 C10 115.8(5)
C9 O6 C11 117.8(5)
C7 O7 C12 116.0(5)
C4 C3 Mo1 67.6(3)
C5 C4 C3 117.4(6)
C5 C4 Mo1 77.3(3)
C3 C4 Mo1 77.1(3)
C4 C5 Mo1 67.7(3)
C7 C6 C8 117.6(4)
C7 C6 Mo1 127.7(4)
C8 C6 Mo1 114.8(3)
C6 C7 O7 120.4(5)
C6 C7 C9 125.9(4)
O7 C7 C9 113.0(4)
O3 C8 O4 122.3(5)
O3 C8 C6 127.3(5)
O4 C8 C6 110.1(4)
O5 C9 O6 119.5(5)
O5 C9 C7 126.9(5)
O6 C9 C7 113.5(4)
N1 C21 C22 123.7(5)
C23 C22 C21 119.7(5)
C22 C23 C24 119.8(5)
C25 C24 C23 117.3(5)
C25 C24 C31 118.8(5)
C23 C24 C31 123.9(5)
N1 C25 C24 122.8(4)
N1 C25 C26 116.8(4)
C24 C25 C26 120.4(4)
N2 C26 C27 122.7(4)
N2 C26 C25 117.8(4)
C27 C26 C25 119.5(5)
C28 C27 C26 117.8(5)
C28 C27 C32 123.1(5)
C26 C27 C32 119.0(5)
C29 C28 C27 119.1(5)
C28 C29 C30 119.9(5)
N2 C30 C29 123.7(5)
C32 C31 C24 121.3(5)
C31 C32 C27 121.0(5)

loop_
_geom_bond_atom_site_label_1
_geom_bond_atom_site_label_2
_geom_bond_distance
Mo1 C2 1.968(6)
Mo1 C1 1.973(6)
Mo1 C4 2.239(5)
Mo1 N1 2.253(4)
Mo1 N2 2.262(4)
Mo1 C6 2.272(5)
Mo1 C3 2.361(6)
Mo1 C5 2.361(5)
N1 C21 1.347(7)
N1 C25 1.380(6)
N2 C30 1.345(7)
N2 C26 1.372(7)
C1 O1 1.166(7)
C2 O2 1.167(7)
O3 C8 1.199(6)
O4 C8 1.365(7)
O4 C10 1.444(7)
O5 C9 1.218(6)
O6 C9 1.353(6)
O6 C11 1.459(7)
O7 C7 1.405(6)
O7 C12 1.434(8)
C3 C4 1.401(9)
C4 C5 1.388(9)
C6 C7 1.327(7)
C6 C8 1.496(7)
C7 C9 1.469(8)
C21 C22 1.386(8)
C22 C23 1.363(8)
C23 C24 1.414(8)
C24 C25 1.412(7)
C24 C31 1.441(8)
C25 C26 1.437(7)
C26 C27 1.418(7)
C27 C28 1.409(8)
C27 C32 1.446(8)
C28 C29 1.366(9)
C29 C30 1.391(8)
C31 C32 1.358(9)
